data_4118460
loop_
_publ_author_name
'Debabrata Mukherjee'
'Arkady Ellern'
'Aaron D. Sadow'

_publ_contact_author_address
;1605 Gilman Hall
Department of Chemistry
Iowa State University
Ames IA 50011
;
_publ_contact_author_email sadow@iastate.edu
_publ_contact_author_fax +1-515-294-0105
_publ_contact_author_name 'Aaron D. Sadow'
_publ_contact_author_phone +1-515-294-8069
_publ_section_title
;
 Remarkably Robust Monomeric Alkylperoxyzinc Compounds from
 Tris(oxazolinyl)boratozinc Alkyls and O2
;
_journal_name_full 'Journal of the American Chemical Society'
_journal_page_first 13018
_journal_page_last 13026
_journal_paper_doi 10.1021/ja303440n
_journal_volume 134
_journal_year 2012
_chemical_formula_sum 'C30 H42 B N3 O3 Zn'
_chemical_formula_weight 568.85
_chemical_name_common ToMZnEt
_space_group_IT_number 14
_symmetry_cell_setting monoclinic
_symmetry_space_group_name_Hall '-P 2yn'
_symmetry_space_group_name_H-M 'P 1 21/n 1'
_atom_sites_solution_hydrogens geom
_atom_sites_solution_primary direct
_atom_sites_solution_secondary difmap
_audit_creation_method 'APEX2 v2009.11-0'
_cell_angle_alpha 90
_cell_angle_beta 99.6520(10)
_cell_angle_gamma 90
_cell_formula_units_Z 4
_cell_length_a 12.3951(5)
_cell_length_b 14.1997(7)
_cell_length_c 17.5742(9)
_cell_measurement_reflns_used 8375
_cell_measurement_temperature 153.(2)
_cell_measurement_theta_max 27.4494
_cell_measurement_theta_min 2.1988
_cell_volume 3049.4(2)
_computing_cell_refinement 'SAINT V7.66A (Bruker AXS, 2009)'
_computing_data_collection 'APEX2 Suite (Bruker AXS, 2009)'
_computing_data_reduction 'SAINT V7.66A (Bruker AXS, 2009)'
_computing_molecular_graphics 'XSHELL (Bruker AXS, 2007)'
_computing_publication_material 'APEX2 Suite (Bruker AXS, 2009)'
_computing_structure_refinement 'SHELXL-97 (Sheldrick, 2008)'
_computing_structure_solution 'SHELXS-97 (Sheldrick, 2008)'
_diffrn_ambient_temperature 153.(2)
_diffrn_detector_area_resol_mean 8.3333
_diffrn_measured_fraction_theta_full 1.000
_diffrn_measured_fraction_theta_max 1.000
_diffrn_measurement_device_type ' BRUKER APEX2 CCD Diffractometer'
_diffrn_measurement_method '\w scan'
_diffrn_radiation_monochromator graphite
_diffrn_radiation_type MoK\a
_diffrn_radiation_wavelength 0.71073
_diffrn_reflns_av_R_equivalents 0.0286
_diffrn_reflns_av_sigmaI/netI 0.0237
_diffrn_reflns_limit_h_max 15
_diffrn_reflns_limit_h_min -15
_diffrn_reflns_limit_k_max 17
_diffrn_reflns_limit_k_min -17
_diffrn_reflns_limit_l_max 21
_diffrn_reflns_limit_l_min -21
_diffrn_reflns_number 26758
_diffrn_reflns_theta_full 26.37
_diffrn_reflns_theta_max 26.37
_diffrn_reflns_theta_min 1.85
_exptl_absorpt_coefficient_mu 0.839
_exptl_absorpt_correction_T_max 0.91
_exptl_absorpt_correction_T_min 0.79
_exptl_absorpt_correction_type multi-scan
_exptl_absorpt_process_details 'SADABS V2008/1 (Bruker AXS)'
_exptl_crystal_colour colorless
_exptl_crystal_density_diffrn 1.239
_exptl_crystal_description plate
_exptl_crystal_F_000 1208
_exptl_crystal_size_max 0.20
_exptl_crystal_size_mid 0.20
_exptl_crystal_size_min 0.11
_refine_diff_density_max 0.373
_refine_diff_density_min -0.234
_refine_ls_extinction_method none
_refine_ls_goodness_of_fit_ref 1.038
_refine_ls_hydrogen_treatment constr
_refine_ls_matrix_type full
_refine_ls_number_parameters 351
_refine_ls_number_reflns 6240
_refine_ls_number_restraints 0
_refine_ls_restrained_S_all 1.038
_refine_ls_R_factor_all 0.0392
_refine_ls_R_factor_gt 0.0285
_refine_ls_shift/su_max 0.008
_refine_ls_shift/su_mean 0.000
_refine_ls_structure_factor_coef Fsqd
_refine_ls_weighting_details 'calc w=1/[\s^2^(Fo^2^)+(0.0379P)^2^+1.1900P] where P=(Fo^2^+2Fc^2^)/3'
_refine_ls_weighting_scheme calc
_refine_ls_wR_factor_gt 0.0729
_refine_ls_wR_factor_ref 0.0781
_reflns_number_gt 5137
_reflns_number_total 6240
_reflns_threshold_expression >2sigma(I)
_cod_data_source_file ja303440n_si_004.cif
_cod_data_source_block I
_cod_original_cell_volume 3049.4(3)
_cod_database_code 4118460

loop_
_symmetry_equiv_pos_as_xyz
'x, y, z'
'-x+1/2, y+1/2, -z+1/2'
'-x, -y, -z'
'x-1/2, -y-1/2, z-1/2'

loop_
_atom_site_type_symbol
_atom_site_label
_atom_site_fract_x
_atom_site_fract_y
_atom_site_fract_z
_atom_site_U_iso_or_equiv
_atom_site_adp_type
_atom_site_calc_flag
_atom_site_refinement_flags
_atom_site_occupancy
Zn Zn1 1.103585(14) 0.597089(13) 0.226769(11) 0.02076(6) Uani d . 1
O O1 0.83390(9) 0.76206(8) 0.24031(6) 0.0247(2) Uani d . 1
O O2 1.00142(10) 0.59699(9) 0.44114(6) 0.0293(2) Uani d . 1
O O3 0.83643(9) 0.43130(8) 0.24836(6) 0.0288(2) Uani d . 1
N N1 0.98766(10) 0.70220(9) 0.21065(6) 0.0203(2) Uani d . 1
N N2 1.09606(11) 0.59465(10) 0.34433(8) 0.0231(2) Uani d . 1
N N3 0.98151(11) 0.49561(9) 0.20921(8) 0.0225(2) Uani d . 1
C C1 0.90625(12) 0.69040(11) 0.24630(9) 0.0180(2) Uani d . 1
C C2 0.86974(14) 0.83164(12) 0.18898(12) 0.0333(4) Uani d . 1
H H2A 0.8738 0.895 0.2127 0.04 Uiso calc R 1
H H2B 0.8188 0.8339 0.1392 0.04 Uiso calc R 1
C C3 0.98370(12) 0.79824(12) 0.17714(10) 0.0244(2) Uani d . 1
C C4 1.07578(16) 0.85572(13) 0.22301(12) 0.0388(5) Uani d . 1
H H4A 1.0675 0.8567 0.2775 0.058 Uiso calc R 1
H H4B 1.0729 0.9203 0.2031 0.058 Uiso calc R 1
H H4C 1.1463 0.8273 0.2181 0.058 Uiso calc R 1
C C5 0.99448(17) 0.79415(16) 0.09228(11) 0.0433(5) Uani d . 1
H H5A 1.0665 0.7687 0.0873 0.065 Uiso calc R 1
H H5B 0.9868 0.8577 0.0703 0.065 Uiso calc R 1
H H5C 0.9372 0.7534 0.0646 0.065 Uiso calc R 1
C C6 1.00107(12) 0.59723(11) 0.36400(9) 0.0205(2) Uani d . 1
C C7 1.11488(13) 0.58812(13) 0.47899(10) 0.0320(4) Uani d . 1
H H7A 1.1274 0.5267 0.5056 0.038 Uiso calc R 1
H H7B 1.1345 0.6391 0.5172 0.038 Uiso calc R 1
C C8 1.18262(12) 0.59582(12) 0.41318(9) 0.0253(4) Uani d . 1
C C9 1.24347(16) 0.68880(14) 0.41452(12) 0.0393(5) Uani d . 1
H H9A 1.2757 0.6947 0.3675 0.059 Uiso calc R 1
H H9B 1.3016 0.6908 0.4598 0.059 Uiso calc R 1
H H9C 1.1924 0.7409 0.4172 0.059 Uiso calc R 1
C C10 1.25931(17) 0.51322(14) 0.41092(12) 0.0437(5) Uani d . 1
H H10A 1.2176 0.4543 0.4085 0.066 Uiso calc R 1
H H10B 1.3152 0.5135 0.4575 0.066 Uiso calc R 1
H H10C 1.2948 0.5184 0.3653 0.066 Uiso calc R 1
C C11 0.90341(12) 0.50642(11) 0.24792(9) 0.0208(2) Uani d . 1
C C12 0.98141(13) 0.39702(11) 0.18055(11) 0.0265(4) Uani d . 1
C C13 0.9923(2) 0.39542(14) 0.09617(12) 0.0478(5) Uani d . 1
H H13A 0.9331 0.4325 0.0664 0.072 Uiso calc R 1
H H13B 0.9878 0.3303 0.0775 0.072 Uiso calc R 1
H H13C 1.063 0.4224 0.0899 0.072 Uiso calc R 1
C C14 0.86940(14) 0.36262(12) 0.19494(12) 0.0372(5) Uani d . 1
H H14A 0.8162 0.3609 0.1462 0.045 Uiso calc R 1
H H14B 0.8751 0.2989 0.2181 0.045 Uiso calc R 1
C C15 1.07464(16) 0.34492(13) 0.22965(13) 0.0454(5) Uani d . 1
H H15A 1.1444 0.3735 0.2229 0.068 Uiso calc R 1
H H15B 1.0735 0.2787 0.2137 0.068 Uiso calc R 1
H H15C 1.0663 0.3488 0.284 0.068 Uiso calc R 1
C C16 0.77237(12) 0.60545(11) 0.32991(10) 0.0226(2) Uani d . 1
C C17 0.67653(13) 0.58506(11) 0.27888(12) 0.0310(4) Uani d . 1
H H17 0.6819 0.5639 0.2284 0.037 Uiso calc R 1
C C18 0.57341(14) 0.59450(12) 0.29910(14) 0.0422(5) Uani d . 1
H H18 0.5098 0.5802 0.2627 0.051 Uiso calc R 1
C C19 0.56381(17) 0.62475(14) 0.37239(14) 0.0488(5) Uani d . 1
H H19 0.4937 0.6307 0.387 0.059 Uiso calc R 1
C C20 0.65655(18) 0.64619(16) 0.42397(12) 0.0470(5) Uani d . 1
H H20 0.6504 0.6673 0.4744 0.056 Uiso calc R 1
C C21 0.75951(16) 0.63719(13) 0.40302(11) 0.0346(4) Uani d . 1
H H21 0.8226 0.6531 0.4394 0.041 Uiso calc R 1
C C22 1.24743(13) 0.59130(12) 0.19043(11) 0.0301(4) Uani d . 1
H H22A 1.3051 0.6049 0.2352 0.036 Uiso calc R 1
H H22B 1.2585 0.5256 0.1745 0.036 Uiso calc R 1
C C23 1.2665(2) 0.65519(16) 0.12501(13) 0.0517(5) Uani d . 1
H H23A 1.2097 0.6439 0.08 0.078 Uiso calc R 1
H H23B 1.3386 0.6419 0.1115 0.078 Uiso calc R 1
H H23C 1.2636 0.7211 0.1412 0.078 Uiso calc R 1
C C24 0.7366(2) 0.61403(17) 1.06144(13) 0.0537(5) Uani d . 1
H H24 0.8067 0.6121 1.0931 0.064 Uiso calc R 1
C C25 0.7166(2) 0.56319(16) 0.99375(13) 0.0489(5) Uani d . 1
H H25 0.7731 0.5261 0.9786 0.059 Uiso calc R 1
C C26 0.61510(17) 0.56599(13) 0.94807(12) 0.0391(5) Uani d . 1
H H26 0.6022 0.5304 0.9017 0.047 Uiso calc R 1
C C27 0.53144(16) 0.61988(13) 0.96857(12) 0.0371(5) Uani d . 1
C C28 0.4211(2) 0.62365(18) 0.91865(13) 0.0537(5) Uani d . 1
H H28A 0.4203 0.6736 0.8801 0.08 Uiso calc R 1
H H28B 0.3653 0.6368 0.9507 0.08 Uiso calc R 1
H H28C 0.4055 0.563 0.8925 0.08 Uiso calc R 1
C C29 0.5526(2) 0.67104(14) 1.03689(12) 0.0445(5) Uani d . 1
H H29 0.4965 0.7087 1.0521 0.053 Uiso calc R 1
C C30 0.6542(2) 0.66770(17) 1.08282(12) 0.0526(5) Uani d . 1
H H30 0.6675 0.7027 1.1295 0.063 Uiso calc R 1
B B1 0.88856(13) 0.59926(12) 0.30017(11) 0.0191(2) Uani d . 1

loop_
_atom_site_aniso_label
_atom_site_aniso_U_11
_atom_site_aniso_U_22
_atom_site_aniso_U_33
_atom_site_aniso_U_12
_atom_site_aniso_U_13
_atom_site_aniso_U_23
Zn1 0.01534(10) 0.02247(11) 0.02591(11) -0.00067(6) 0.00759(6) -0.00100(8)
O1 0.0206(5) 0.0196(5) 0.0361(7) 0.0031(4) 0.0111(5) 0.0061(5)
O2 0.0232(5) 0.0428(7) 0.0227(5) 0.0032(5) 0.0064(5) 0.0055(5)
O3 0.0224(5) 0.0186(5) 0.0483(8) -0.0044(5) 0.0144(5) -0.0069(5)
N1 0.0193(7) 0.0186(7) 0.0241(7) -0.0002(5) 0.0069(5) 0.0025(5)
N2 0.0176(7) 0.0291(7) 0.0225(7) -0.0002(5) 0.0029(5) 0.0014(5)
N3 0.0187(7) 0.0187(7) 0.0311(7) -0.0011(5) 0.0072(5) -0.0045(5)
C1 0.0162(7) 0.0175(8) 0.0203(7) 0.0006(5) 0.0028(5) -0.0021(5)
C2 0.0282(9) 0.0254(9) 0.0492(11) 0.0040(7) 0.0150(8) 0.0149(8)
C3 0.0223(8) 0.0217(8) 0.0304(9) -0.0002(7) 0.0081(7) 0.0069(7)
C4 0.0323(10) 0.0268(10) 0.0580(13) -0.0076(8) 0.0097(9) -0.0023(9)
C5 0.0423(11) 0.0565(13) 0.0329(10) 0.0058(10) 0.0111(9) 0.0161(10)
C6 0.0227(8) 0.0170(7) 0.0229(8) 0.0004(5) 0.0065(5) 0.0016(5)
C7 0.0277(9) 0.0431(11) 0.0241(9) 0.0029(8) 0.0012(7) 0.0057(8)
C8 0.0206(8) 0.0316(9) 0.0229(8) 0.0030(7) 0.0011(5) 0.0024(7)
C9 0.0335(11) 0.0438(11) 0.0393(11) -0.0129(9) 0.0026(8) -0.0055(9)
C10 0.0390(11) 0.0462(11) 0.0456(11) 0.0190(10) 0.0059(9) 0.0102(10)
C11 0.0159(7) 0.0176(8) 0.0285(8) -0.0012(5) 0.0030(5) 0.0012(5)
C12 0.0211(8) 0.0207(8) 0.0389(10) -0.0020(7) 0.0085(7) -0.0081(7)
C13 0.0587(14) 0.0422(11) 0.0462(13) -0.0086(10) 0.0200(11) -0.0181(10)
C14 0.0282(10) 0.0263(9) 0.0604(13) -0.0061(8) 0.0171(9) -0.0163(9)
C15 0.0329(11) 0.0266(10) 0.0732(16) 0.0070(8) -0.0011(10) -0.0064(10)
C16 0.0210(8) 0.0149(7) 0.0342(9) 0.0022(5) 0.0114(7) 0.0076(7)
C17 0.0211(9) 0.0185(8) 0.0551(11) -0.0003(7) 0.0113(8) -0.0003(8)
C18 0.0209(9) 0.0225(9) 0.0849(17) -0.0001(7) 0.0134(10) 0.0064(10)
C19 0.0325(11) 0.0364(11) 0.0874(18) 0.0143(9) 0.0387(11) 0.0285(11)
C20 0.0483(13) 0.0547(14) 0.0465(11) 0.0267(11) 0.0328(11) 0.0227(10)
C21 0.0333(10) 0.0401(11) 0.0341(10) 0.0146(8) 0.0166(8) 0.0130(8)
C22 0.0180(8) 0.0373(10) 0.0382(10) 0.0016(7) 0.0139(7) -0.0004(8)
C23 0.0478(13) 0.0480(13) 0.0690(16) 0.0000(10) 0.0379(11) 0.0053(11)
C24 0.0469(14) 0.0537(14) 0.0541(14) -0.0159(11) -0.0097(11) 0.0142(11)
C25 0.0445(13) 0.0443(11) 0.0572(14) 0.0002(10) 0.0067(11) 0.0120(11)
C26 0.0481(11) 0.0359(11) 0.0334(11) -0.0034(9) 0.0070(9) 0.0036(8)
C27 0.0380(11) 0.0359(11) 0.0368(11) -0.0092(8) 0.0046(8) 0.0105(8)
C28 0.0449(13) 0.0608(15) 0.0529(14) -0.0052(11) 0.0013(11) 0.0137(11)
C29 0.0516(13) 0.0394(11) 0.0464(11) -0.0076(10) 0.0198(10) 0.0037(10)
C30 0.0690(16) 0.0496(14) 0.0370(11) -0.0222(11) 0.0029(11) -0.0002(10)
B1 0.0166(8) 0.0173(8) 0.0244(9) -0.0004(7) 0.0063(7) 0.0009(7)

loop_
_atom_type_symbol
_atom_type_description
_atom_type_scat_dispersion_real
_atom_type_scat_dispersion_imag
_atom_type_scat_source
C C 0.0033 0.0016 'International Tables Vol C Tables 4.2.6.8 and 6.1.1.4'
H H 0.0000 0.0000 'International Tables Vol C Tables 4.2.6.8 and 6.1.1.4'
N N 0.0061 0.0033 'International Tables Vol C Tables 4.2.6.8 and 6.1.1.4'
O O 0.0106 0.0060 'International Tables Vol C Tables 4.2.6.8 and 6.1.1.4'
B B 0.0013 0.0007 'International Tables Vol C Tables 4.2.6.8 and 6.1.1.4'
Zn Zn 0.2839 1.4301 'International Tables Vol C Tables 4.2.6.8 and 6.1.1.4'

loop_
_geom_angle_atom_site_label_1
_geom_angle_atom_site_label_2
_geom_angle_atom_site_label_3
_geom_angle
C22 Zn1 N1 128.83(6)
C22 Zn1 N3 126.35(7)
N1 Zn1 N3 90.48(5)
C22 Zn1 N2 120.53(7)
N1 Zn1 N2 90.13(5)
N3 Zn1 N2 89.03(5)
C1 O1 C2 107.00(12)
C6 O2 C7 107.33(12)
C11 O3 C14 106.56(12)
C1 N1 C3 109.71(13)
C1 N1 Zn1 115.18(10)
C3 N1 Zn1 134.22(10)
C6 N2 C8 110.65(13)
C6 N2 Zn1 117.56(11)
C8 N2 Zn1 131.69(10)
C11 N3 C12 109.54(13)
C11 N3 Zn1 115.76(11)
C12 N3 Zn1 131.54(10)
N1 C1 O1 115.45(14)
N1 C1 B1 125.20(13)
O1 C1 B1 119.28(13)
O1 C2 C3 104.90(13)
O1 C2 H2A 110.8
C3 C2 H2A 110.8
O1 C2 H2B 110.8
C3 C2 H2B 110.8
H2A C2 H2B 108.8
N1 C3 C4 108.13(14)
N1 C3 C5 110.60(15)
C4 C3 C5 111.04(15)
N1 C3 C2 101.53(12)
C4 C3 C2 112.83(15)
C5 C3 C2 112.24(15)
C3 C4 H4A 109.5
C3 C4 H4B 109.5
H4A C4 H4B 109.5
C3 C4 H4C 109.5
H4A C4 H4C 109.5
H4B C4 H4C 109.5
C3 C5 H5A 109.5
C3 C5 H5B 109.5
H5A C5 H5B 109.5
C3 C5 H5C 109.5
H5A C5 H5C 109.5
H5B C5 H5C 109.5
N2 C6 O2 114.88(14)
N2 C6 B1 122.09(14)
O2 C6 B1 123.03(13)
O2 C7 C8 104.87(13)
O2 C7 H7A 110.8
C8 C7 H7A 110.8
O2 C7 H7B 110.8
C8 C7 H7B 110.8
H7A C7 H7B 108.8
N2 C8 C10 110.05(15)
N2 C8 C9 108.26(14)
C10 C8 C9 111.19(16)
N2 C8 C7 101.62(13)
C10 C8 C7 112.81(15)
C9 C8 C7 112.42(15)
C8 C9 H9A 109.5
C8 C9 H9B 109.5
H9A C9 H9B 109.5
C8 C9 H9C 109.5
H9A C9 H9C 109.5
H9B C9 H9C 109.5
C8 C10 H10A 109.5
C8 C10 H10B 109.5
H10A C10 H10B 109.5
C8 C10 H10C 109.5
H10A C10 H10C 109.5
H10B C10 H10C 109.5
N3 C11 O3 115.30(14)
N3 C11 B1 124.10(14)
O3 C11 B1 120.39(13)
N3 C12 C13 110.56(15)
N3 C12 C15 108.03(14)
C13 C12 C15 111.50(17)
N3 C12 C14 101.16(13)
C13 C12 C14 112.93(16)
C15 C12 C14 112.10(17)
C12 C13 H13A 109.5
C12 C13 H13B 109.5
H13A C13 H13B 109.5
C12 C13 H13C 109.5
H13A C13 H13C 109.5
H13B C13 H13C 109.5
O3 C14 C12 104.62(13)
O3 C14 H14A 110.8
C12 C14 H14A 110.8
O3 C14 H14B 110.8
C12 C14 H14B 110.8
H14A C14 H14B 108.9
C12 C15 H15A 109.5
C12 C15 H15B 109.5
H15A C15 H15B 109.5
C12 C15 H15C 109.5
H15A C15 H15C 109.5
H15B C15 H15C 109.5
C17 C16 C21 116.29(16)
C17 C16 B1 119.39(15)
C21 C16 B1 124.14(16)
C18 C17 C16 122.5(2)
C18 C17 H17 118.8
C16 C17 H17 118.8
C19 C18 C17 119.7(2)
C19 C18 H18 120.2
C17 C18 H18 120.2
C20 C19 C18 119.39(18)
C20 C19 H19 120.3
C18 C19 H19 120.3
C19 C20 C21 120.5(2)
C19 C20 H20 119.7
C21 C20 H20 119.7
C20 C21 C16 121.6(2)
C20 C21 H21 119.2
C16 C21 H21 119.2
C23 C22 Zn1 118.72(13)
C23 C22 H22A 107.6
Zn1 C22 H22A 107.6
C23 C22 H22B 107.6
Zn1 C22 H22B 107.6
H22A C22 H22B 107.1
C22 C23 H23A 109.5
C22 C23 H23B 109.5
H23A C23 H23B 109.5
C22 C23 H23C 109.5
H23A C23 H23C 109.5
H23B C23 H23C 109.5
C30 C24 C25 119.4(2)
C30 C24 H24 120.3
C25 C24 H24 120.3
C26 C25 C24 120.3(2)
C26 C25 H25 119.9
C24 C25 H25 119.9
C25 C26 C27 121.1(2)
C25 C26 H26 119.5
C27 C26 H26 119.5
C26 C27 C29 118.2(2)
C26 C27 C28 121.2(2)
C29 C27 C28 120.6(2)
C27 C28 H28A 109.5
C27 C28 H28B 109.5
H28A C28 H28B 109.5
C27 C28 H28C 109.5
H28A C28 H28C 109.5
H28B C28 H28C 109.5
C30 C29 C27 120.6(2)
C30 C29 H29 119.7
C27 C29 H29 119.7
C24 C30 C29 120.4(2)
C24 C30 H30 119.8
C29 C30 H30 119.8
C16 B1 C11 114.59(13)
C16 B1 C6 118.87(14)
C11 B1 C6 101.98(12)
C16 B1 C1 110.90(13)
C11 B1 C1 105.88(13)
C6 B1 C1 103.21(12)

loop_
_geom_bond_atom_site_label_1
_geom_bond_atom_site_label_2
_geom_bond_distance
Zn1 C22 1.9938(16)
Zn1 N1 2.0582(13)
Zn1 N3 2.0748(13)
Zn1 N2 2.0840(14)
O1 C1 1.3487(18)
O1 C2 1.457(2)
O2 C6 1.355(2)
O2 C7 1.457(2)
O3 C11 1.353(2)
O3 C14 1.459(2)
N1 C1 1.285(2)
N1 C3 1.483(2)
N2 C6 1.282(2)
N2 C8 1.477(2)
N3 C11 1.282(2)
N3 C12 1.488(2)
C1 B1 1.640(2)
C2 C3 1.537(2)
C2 H2A 0.99
C2 H2B 0.99
C3 C4 1.520(2)
C3 C5 1.521(2)
C4 H4A 0.98
C4 H4B 0.98
C4 H4C 0.98
C5 H5A 0.98
C5 H5B 0.98
C5 H5C 0.98
C6 B1 1.637(2)
C7 C8 1.543(2)
C7 H7A 0.99
C7 H7B 0.99
C8 C10 1.514(2)
C8 C9 1.519(3)
C9 H9A 0.98
C9 H9B 0.98
C9 H9C 0.98
C10 H10A 0.98
C10 H10B 0.98
C10 H10C 0.98
C11 B1 1.635(2)
C12 C13 1.512(3)
C12 C15 1.514(3)
C12 C14 1.532(2)
C13 H13A 0.98
C13 H13B 0.98
C13 H13C 0.98
C14 H14A 0.99
C14 H14B 0.99
C15 H15A 0.98
C15 H15B 0.98
C15 H15C 0.98
C16 C17 1.394(3)
C16 C21 1.396(3)
C16 B1 1.615(2)
C17 C18 1.389(3)
C17 H17 0.95
C18 C19 1.382(3)
C18 H18 0.95
C19 C20 1.373(3)
C19 H19 0.95
C20 C21 1.392(3)
C20 H20 0.95
C21 H21 0.95
C22 C23 1.514(3)
C22 H22A 0.99
C22 H22B 0.99
C23 H23A 0.98
C23 H23B 0.98
C23 H23C 0.98
C24 C30 1.376(4)
C24 C25 1.378(3)
C24 H24 0.95
C25 C26 1.375(3)
C25 H25 0.95
C26 C27 1.384(3)
C26 H26 0.95
C27 C29 1.390(3)
C27 C28 1.497(3)
C28 H28A 0.98
C28 H28B 0.98
C28 H28C 0.98
C29 C30 1.378(3)
C29 H29 0.95
C30 H30 0.95
